data_4132067
loop_
_publ_author_name
'Smith, Patrick W.'
'Tilley, T. Don'

_publ_section_title
;
 Base-Free Iron Hydrosilylene Complexes via an \a-Hydride Migration that
 Induces Spin Pairing.
;
_journal_issue 11
_journal_name_full 'Journal of the American Chemical Society'
_journal_page_first 3880
_journal_page_last 3883
_journal_paper_doi 10.1021/jacs.8b01185
_journal_volume 140
_journal_year 2018
_chemical_formula_moiety '2(C20.5 H30 Fe0.5 P0.5 Si0.5)'
_chemical_formula_sum 'C41.01 H60.01 Fe P Si'
_chemical_formula_weight 667.87
_space_group_crystal_system orthorhombic
_space_group_IT_number 62
_space_group_name_Hall '-P 2ac 2n'
_space_group_name_H-M_alt 'P n m a'
_atom_sites_solution_hydrogens mixed
_atom_sites_solution_primary dual
_audit_creation_date 2017-12-13
_audit_creation_method
;
Olex2 1.2
(compiled 2017.08.10 svn.r3458 for OlexSys, GUI svn.r5381)
;
_cell_angle_alpha 90
_cell_angle_beta 90
_cell_angle_gamma 90
_cell_formula_units_Z 4
_cell_length_a 27.887(3)
_cell_length_b 11.5982(13)
_cell_length_c 11.5654(10)
_cell_measurement_reflns_used 6057
_cell_measurement_temperature 100(2)
_cell_measurement_theta_max 25.24
_cell_measurement_theta_min 2.28
_cell_volume 3740.7(7)
_computing_molecular_graphics 'Olex2 (Dolomanov et al., 2009)'
_computing_publication_material 'Olex2 (Dolomanov et al., 2009)'
_computing_structure_refinement 'ShelXL (Sheldrick, 2015)'
_computing_structure_solution 'ShelXT (Sheldrick, 2015)'
_diffrn_ambient_temperature 99.99
_diffrn_measured_fraction_theta_full 0.995
_diffrn_measured_fraction_theta_max 0.990
_diffrn_measurement_device_type 'Bruker APEX-II CCD'
_diffrn_measurement_method '\f and \w scans'
_diffrn_radiation_type MoK\a
_diffrn_radiation_wavelength 0.71073
_diffrn_reflns_av_R_equivalents 0.0773
_diffrn_reflns_av_unetI/netI 0.0715
_diffrn_reflns_Laue_measured_fraction_full 0.995
_diffrn_reflns_Laue_measured_fraction_max 0.990
_diffrn_reflns_limit_h_max 33
_diffrn_reflns_limit_h_min -33
_diffrn_reflns_limit_k_max 13
_diffrn_reflns_limit_k_min -12
_diffrn_reflns_limit_l_max 13
_diffrn_reflns_limit_l_min -12
_diffrn_reflns_number 21681
_diffrn_reflns_point_group_measured_fraction_full 0.995
_diffrn_reflns_point_group_measured_fraction_max 0.990
_diffrn_reflns_theta_full 25.242
_diffrn_reflns_theta_max 25.356
_diffrn_reflns_theta_min 1.460
_diffrn_standards_number 0
_exptl_absorpt_coefficient_mu 0.505
_exptl_absorpt_correction_type none
_exptl_crystal_colour blue
_exptl_crystal_colour_primary blue
_exptl_crystal_density_diffrn 1.186
_exptl_crystal_description block
_exptl_crystal_F_000 1444
_refine_diff_density_max 0.224
_refine_diff_density_min -0.295
_refine_diff_density_rms 0.051
_refine_ls_extinction_method none
_refine_ls_goodness_of_fit_ref 1.130
_refine_ls_hydrogen_treatment mixed
_refine_ls_matrix_type full
_refine_ls_number_parameters 490
_refine_ls_number_reflns 3567
_refine_ls_number_restraints 66
_refine_ls_restrained_S_all 1.127
_refine_ls_R_factor_all 0.1106
_refine_ls_R_factor_gt 0.0657
_refine_ls_shift/su_max 0.000
_refine_ls_shift/su_mean 0.000
_refine_ls_structure_factor_coef Fsqd
_refine_ls_weighting_details 'w=1/[\s^2^(Fo^2^)+(0.0043P)^2^+5.4084P] where P=(Fo^2^+2Fc^2^)/3'
_refine_ls_weighting_scheme calc
_refine_ls_wR_factor_gt 0.0973
_refine_ls_wR_factor_ref 0.1075
_reflns_Friedel_coverage 0.000
_reflns_number_gt 2406
_reflns_number_total 3567
_reflns_threshold_expression 'I > 2\s(I)'
_cod_data_source_file ja8b01185_si_006.cif
_cod_data_source_block ps4_103_0ma
_cod_database_code 4132067
_shelx_shelxl_version_number 2017/1
_shelx_space_group_comment
;
The symmetry employed for this shelxl refinement is uniquely defined
by the following loop, which should always be used as a source of
symmetry information in preference to the above space-group names.
They are only intended as comments.
;
_olex2_refinement_description
;
1. Fixed Uiso
 At 1.2 times of:
  All C(H) groups
 At 1.5 times of:
  All C(H,H,H) groups
2. Uiso/Uaniso restraints and constraints
Uanis(C25) \\sim Ueq, Uanis(C17) \\sim Ueq, Uanis(C15) \\sim Ueq, Uanis(C46)
\\sim Ueq, Uanis(C45) \\sim Ueq, Uanis(C44) \\sim Ueq, Uanis(C43) \\sim Ueq,
Uanis(C1) \\sim Ueq, Uanis(C5) \\sim Ueq, Uanis(C4) \\sim Ueq, Uanis(C3) \\sim
Ueq: with sigma of 0.005 and sigma for terminal atoms of 0.005
3. Others
 Sof(C42)=Sof(H42A)=Sof(H42B)=Sof(H42C)=Sof(C43)=Sof(H43)=Sof(C44)=Sof(H44A)=
 Sof(H44B)=Sof(H44C)=Sof(C45)=Sof(H45A)=Sof(H45B)=Sof(H45C)=Sof(C46)=Sof(H46)=
 Sof(C47)=Sof(H47A)=Sof(H47B)=Sof(H47C)=Sof(C48)=Sof(H48A)=Sof(H48B)=Sof(H48C)=
 0.5*(1-FVAR(2))
 Sof(C11)=Sof(H11A)=Sof(H11B)=Sof(H11C)=Sof(C12)=Sof(H12)=Sof(C13)=Sof(H13A)=
 Sof(H13B)=Sof(H13C)=Sof(C14)=Sof(H14A)=Sof(H14B)=Sof(H14C)=Sof(C15)=Sof(H15)=
 Sof(C16)=Sof(H16A)=Sof(H16B)=Sof(H16C)=Sof(C17)=Sof(H17A)=Sof(H17B)=Sof(H17C)=
 0.5*FVAR(2)
 Fixed Sof: P1(0.5) Fe1(0.5) Si1(0.5) H1B(0.5) C1(0.5) C2(0.5) C3(0.5) C4(0.5)
 C5(0.5) C6(0.5) H6A(0.5) H6B(0.5) H6C(0.5) C7(0.5) H7A(0.5) H7B(0.5) H7C(0.5)
 C8(0.5) H8A(0.5) H8B(0.5) H8C(0.5) C9(0.5) H9A(0.5) H9B(0.5) H9C(0.5) C10(0.5)
 H10A(0.5) H10B(0.5) H10C(0.5) C18(0.5) C19(0.5) C20(0.5) H20(0.5) C21(0.5)
 H21(0.5) C22(0.5) H22(0.5) C23(0.5) C24(0.5) C25(0.5) C26(0.5) H26(0.5)
 C27(0.5) C28(0.5) H28(0.5) C29(0.5) C30(0.5) H30A(0.5) H30B(0.5) H30C(0.5)
 C31(0.5) H31A(0.5) H31B(0.5) H31C(0.5) C32(0.5) H32A(0.5) H32B(0.5) H32C(0.5)
 C33(0.5) C34(0.5) C35(0.5) H35(0.5) C36(0.5) C37(0.5) H37(0.5) C38(0.5)
 C39(0.5) H39A(0.5) H39B(0.5) H39C(0.5) C40(0.5) H40A(0.5) H40B(0.5) H40C(0.5)
 C41(0.5) H41A(0.5) H41B(0.5) H41C(0.5)
4.a Ternary CH refined with riding coordinates:
 C43(H43), C46(H46), C12(H12), C15(H15)
4.b Aromatic/amide H refined with riding coordinates:
 C20(H20), C21(H21), C22(H22), C26(H26), C28(H28), C35(H35), C37(H37)
4.c Idealised Me refined as rotating group:
 C42(H42A,H42B,H42C), C44(H44A,H44B,H44C), C45(H45A,H45B,H45C), C47(H47A,H47B,
 H47C), C48(H48A,H48B,H48C), C6(H6A,H6B,H6C), C7(H7A,H7B,H7C), C8(H8A,H8B,H8C),
 C9(H9A,H9B,H9C), C10(H10A,H10B,H10C), C11(H11A,H11B,H11C), C13(H13A,H13B,H13C),
  C14(H14A,H14B,H14C), C16(H16A,H16B,H16C), C17(H17A,H17B,H17C), C30(H30A,H30B,
 H30C), C31(H31A,H31B,H31C), C32(H32A,H32B,H32C), C39(H39A,H39B,H39C), C40(H40A,
 H40B,H40C), C41(H41A,H41B,H41C)
;
_olex2_submission_special_instructions 'No special instructions were received'

loop_
_space_group_symop_operation_xyz
'x, y, z'
'-x+1/2, -y, z+1/2'
'x+1/2, -y+1/2, -z+1/2'
'-x, y+1/2, -z'
'-x, -y, -z'
'x-1/2, y, -z-1/2'
'-x-1/2, y-1/2, z-1/2'
'x, -y-1/2, z'

loop_
_atom_site_label
_atom_site_type_symbol
_atom_site_fract_x
_atom_site_fract_y
_atom_site_fract_z
_atom_site_U_iso_or_equiv
_atom_site_adp_type
_atom_site_occupancy
_atom_site_site_symmetry_order
_atom_site_calc_flag
_atom_site_refinement_flags_posn
_atom_site_refinement_flags_adp
_atom_site_refinement_flags_occupancy
_atom_site_disorder_assembly
_atom_site_disorder_group
P1 P 0.32167(6) 0.87307(17) 0.37496(14) 0.0266(4) Uani 0.5 1 d . . P . .
H1A H 0.3612(14) 0.666(3) 0.358(3) 0.077(13) Uiso 1 1 d . . . A -1
C42 C 0.3219(8) 1.0135(18) 0.4603(18) 0.031(5) Uani 0.215(5) 1 d . . P B -2
H42A H 0.289731 1.047716 0.458613 0.047 Uiso 0.215(5) 1 calc GR . P B -2
H42B H 0.344882 1.067181 0.425723 0.047 Uiso 0.215(5) 1 calc GR . P B -2
H42C H 0.331042 0.997835 0.540602 0.047 Uiso 0.215(5) 1 calc GR . P B -2
C43 C 0.2661(13) 0.812(3) 0.439(2) 0.039(10) Uani 0.215(5) 1 d . U P B -2
H43 H 0.240513 0.872311 0.439319 0.047 Uiso 0.215(5) 1 calc R . P B -2
C44 C 0.2779(7) 0.777(2) 0.5635(14) 0.045(7) Uani 0.215(5) 1 d . U P B -2
H44A H 0.289903 0.697881 0.564807 0.068 Uiso 0.215(5) 1 calc GR . P B -2
H44B H 0.248904 0.782707 0.611043 0.068 Uiso 0.215(5) 1 calc GR . P B -2
H44C H 0.302500 0.829194 0.594526 0.068 Uiso 0.215(5) 1 calc GR . P B -2
C45 C 0.2487(7) 0.709(2) 0.373(2) 0.036(8) Uani 0.215(5) 1 d . U P B -2
H45A H 0.217042 0.686057 0.401383 0.054 Uiso 0.215(5) 1 calc GR . P B -2
H45B H 0.271281 0.644869 0.383033 0.054 Uiso 0.215(5) 1 calc GR . P B -2
H45C H 0.246470 0.728160 0.290345 0.054 Uiso 0.215(5) 1 calc GR . P B -2
C46 C 0.3002(9) 0.936(2) 0.233(2) 0.036(7) Uani 0.215(5) 1 d . U P B -2
H46 H 0.295522 0.870176 0.178765 0.043 Uiso 0.215(5) 1 calc R . P B -2
C47 C 0.3410(7) 1.0145(18) 0.1803(17) 0.047(6) Uani 0.215(5) 1 d . . P B -2
H47A H 0.343282 1.086318 0.224709 0.071 Uiso 0.215(5) 1 calc GR . P B -2
H47B H 0.333284 1.032429 0.099629 0.071 Uiso 0.215(5) 1 calc GR . P B -2
H47C H 0.371674 0.973546 0.183838 0.071 Uiso 0.215(5) 1 calc GR . P B -2
C48 C 0.2520(7) 1.0022(17) 0.2389(15) 0.053(6) Uani 0.215(5) 1 d . . P B -2
H48A H 0.256118 1.072479 0.284900 0.079 Uiso 0.215(5) 1 calc GR . P B -2
H48B H 0.227627 0.953128 0.274830 0.079 Uiso 0.215(5) 1 calc GR . P B -2
H48C H 0.241851 1.022850 0.160455 0.079 Uiso 0.215(5) 1 calc GR . P B -2
Fe1 Fe 0.38933(3) 0.7725(2) 0.36814(7) 0.0221(7) Uani 0.5 1 d . . P B -1
Si1 Si 0.36750(6) 0.67810(17) 0.21706(13) 0.0209(4) Uani 0.5 1 d . . P B -1
H1B H 0.3180(18) 0.695(4) 0.184(4) 0.030(17) Uiso 0.5 1 d . . P C -1
C1 C 0.4196(4) 0.8185(11) 0.5284(9) 0.028(3) Uani 0.5 1 d . U P B -1
C2 C 0.4369(2) 0.8904(7) 0.4419(6) 0.0342(18) Uani 0.5 1 d . . P B -1
C3 C 0.4599(4) 0.8241(9) 0.3606(8) 0.021(2) Uani 0.5 1 d . U P B -1
C4 C 0.4581(4) 0.7087(8) 0.3924(8) 0.027(3) Uani 0.5 1 d . U P B -1
C5 C 0.4312(4) 0.7062(9) 0.5014(9) 0.036(3) Uani 0.5 1 d . U P B -1
C6 C 0.3996(3) 0.8516(8) 0.6457(6) 0.052(2) Uani 0.5 1 d . . P B -1
H6A H 0.387680 0.931031 0.642904 0.079 Uiso 0.5 1 calc GR . P B -1
H6B H 0.425025 0.845819 0.704026 0.079 Uiso 0.5 1 calc GR . P B -1
H6C H 0.373317 0.799455 0.666078 0.079 Uiso 0.5 1 calc GR . P B -1
C7 C 0.4388(2) 1.0210(7) 0.4414(6) 0.048(2) Uani 0.5 1 d . . P B -1
H7A H 0.427075 1.049848 0.366975 0.072 Uiso 0.5 1 calc GR . P B -1
H7B H 0.471911 1.046491 0.453275 0.072 Uiso 0.5 1 calc GR . P B -1
H7C H 0.418519 1.051020 0.503796 0.072 Uiso 0.5 1 calc GR . P B -1
C8 C 0.4891(2) 0.8669(8) 0.2576(7) 0.044(2) Uani 0.5 1 d . . P B -1
H8A H 0.490245 0.806639 0.198218 0.065 Uiso 0.5 1 calc GR . P B -1
H8B H 0.521718 0.885336 0.282833 0.065 Uiso 0.5 1 calc GR . P B -1
H8C H 0.473963 0.936133 0.225451 0.065 Uiso 0.5 1 calc GR . P B -1
C9 C 0.4812(3) 0.6034(8) 0.3375(7) 0.037(2) Uani 0.5 1 d . . P B -1
H9A H 0.473819 0.601857 0.254673 0.056 Uiso 0.5 1 calc GR . P B -1
H9B H 0.468720 0.533388 0.374176 0.056 Uiso 0.5 1 calc GR . P B -1
H9C H 0.516052 0.606989 0.348216 0.056 Uiso 0.5 1 calc GR . P B -1
C10 C 0.4186(3) 0.5989(8) 0.5692(7) 0.047(2) Uani 0.5 1 d . . P B -1
H10A H 0.441785 0.588553 0.632135 0.070 Uiso 0.5 1 calc GR . P B -1
H10B H 0.419663 0.531675 0.517906 0.070 Uiso 0.5 1 calc GR . P B -1
H10C H 0.386328 0.606809 0.601626 0.070 Uiso 0.5 1 calc GR . P B -1
C11 C 0.3117(6) 0.9657(14) 0.4985(13) 0.028(4) Uani 0.285(5) 1 d . . P B -1
H11A H 0.337793 1.022027 0.504015 0.042 Uiso 0.285(5) 1 calc GR . P B -1
H11B H 0.310807 0.918967 0.569063 0.042 Uiso 0.285(5) 1 calc GR . P B -1
H11C H 0.281110 1.006248 0.489325 0.042 Uiso 0.285(5) 1 calc GR . P B -1
C12 C 0.2668(6) 0.777(2) 0.390(2) 0.028(8) Uani 0.285(5) 1 d . . P B -1
H12 H 0.266473 0.725394 0.320083 0.033 Uiso 0.285(5) 1 calc R . P B -1
C13 C 0.2703(5) 0.7002(14) 0.4918(14) 0.033(4) Uani 0.285(5) 1 d . . P B -1
H13A H 0.241483 0.652018 0.496537 0.049 Uiso 0.285(5) 1 calc GR . P B -1
H13B H 0.272974 0.747160 0.561942 0.049 Uiso 0.285(5) 1 calc GR . P B -1
H13C H 0.298650 0.650908 0.484503 0.049 Uiso 0.285(5) 1 calc GR . P B -1
C14 C 0.2174(4) 0.8432(11) 0.3904(12) 0.033(4) Uani 0.285(5) 1 d . . P B -1
H14A H 0.217183 0.899307 0.453720 0.049 Uiso 0.285(5) 1 calc GR . P B -1
H14B H 0.191149 0.788002 0.401307 0.049 Uiso 0.285(5) 1 calc GR . P B -1
H14C H 0.213122 0.883473 0.316611 0.049 Uiso 0.285(5) 1 calc GR . P B -1
C15 C 0.3037(5) 0.9726(14) 0.2573(13) 0.018(4) Uani 0.285(5) 1 d . U P B -1
H15 H 0.274708 1.014936 0.285363 0.022 Uiso 0.285(5) 1 calc R . P B -1
C16 C 0.2898(4) 0.9158(10) 0.1466(10) 0.030(3) Uani 0.285(5) 1 d . . P B -1
H16A H 0.316155 0.866941 0.119613 0.045 Uiso 0.285(5) 1 calc GR . P B -1
H16B H 0.282837 0.974864 0.088320 0.045 Uiso 0.285(5) 1 calc GR . P B -1
H16C H 0.261157 0.868368 0.159090 0.045 Uiso 0.285(5) 1 calc GR . P B -1
C17 C 0.3432(5) 1.0630(12) 0.2404(13) 0.028(3) Uani 0.285(5) 1 d . U P B -1
H17A H 0.348865 1.103398 0.313604 0.041 Uiso 0.285(5) 1 calc GR . P B -1
H17B H 0.333180 1.118586 0.181375 0.041 Uiso 0.285(5) 1 calc GR . P B -1
H17C H 0.372806 1.024804 0.215613 0.041 Uiso 0.285(5) 1 calc GR . P B -1
C18 C 0.38549(18) 0.5422(6) 0.1277(5) 0.0189(14) Uani 0.5 1 d . . P B -1
C19 C 0.39406(19) 0.5702(6) 0.0087(5) 0.0213(15) Uani 0.5 1 d . . P B -1
C20 C 0.4012(3) 0.4841(10) -0.0711(7) 0.022(2) Uani 0.5 1 d . . P B -1
H20 H 0.406856 0.503250 -0.149791 0.026 Uiso 0.5 1 calc R . P B -1
C21 C 0.4003(2) 0.3693(6) -0.0375(5) 0.0287(17) Uani 0.5 1 d . . P B -1
H21 H 0.405092 0.310174 -0.093060 0.034 Uiso 0.5 1 calc R . P B -1
C22 C 0.3922(2) 0.3410(6) 0.0778(5) 0.0259(16) Uani 0.5 1 d . . P B -1
H22 H 0.391505 0.262256 0.100505 0.031 Uiso 0.5 1 calc R . P B -1
C23 C 0.3850(2) 0.4278(6) 0.1611(5) 0.0208(15) Uani 0.5 1 d . . P B -1
C24 C 0.3955(2) 0.6914(6) -0.0302(4) 0.0218(15) Uani 0.5 1 d . . P B -1
C25 C 0.35341(18) 0.7370(18) -0.0672(4) 0.018(2) Uani 0.5 1 d . U P B -1
C26 C 0.3570(3) 0.8630(7) -0.0965(5) 0.041(2) Uani 0.5 1 d . . P B -1
H26 H 0.328858 0.902955 -0.119747 0.049 Uiso 0.5 1 calc R . P B -1
C27 C 0.3998(3) 0.9228(9) -0.0908(6) 0.041(2) Uani 0.5 1 d . . P B -1
C28 C 0.4412(3) 0.8639(8) -0.0615(5) 0.042(2) Uani 0.5 1 d . . P B -1
H28 H 0.470968 0.903564 -0.060129 0.051 Uiso 0.5 1 calc R . P B -1
C29 C 0.4395(2) 0.739(6) -0.0323(5) 0.029(8) Uani 0.5 1 d . . P B -1
C30 C 0.3065(2) 0.6836(6) -0.0783(5) 0.0324(17) Uani 0.5 1 d . . P B -1
H30A H 0.281823 0.743667 -0.082774 0.049 Uiso 0.5 1 calc GR . P B -1
H30B H 0.300386 0.634490 -0.010967 0.049 Uiso 0.5 1 calc GR . P B -1
H30C H 0.305562 0.636655 -0.148758 0.049 Uiso 0.5 1 calc GR . P B -1
C31 C 0.4005(5) 1.0523(11) -0.1180(9) 0.064(4) Uani 0.5 1 d . . P B -1
H31A H 0.413596 1.094460 -0.051754 0.096 Uiso 0.5 1 calc GR . P B -1
H31B H 0.367737 1.078862 -0.133454 0.096 Uiso 0.5 1 calc GR . P B -1
H31C H 0.420536 1.066169 -0.186149 0.096 Uiso 0.5 1 calc GR . P B -1
C32 C 0.4857(2) 0.6861(7) -0.0079(6) 0.045(2) Uani 0.5 1 d . . P B -1
H32A H 0.484007 0.644493 0.065734 0.068 Uiso 0.5 1 calc GR . P B -1
H32B H 0.510479 0.745960 -0.002957 0.068 Uiso 0.5 1 calc GR . P B -1
H32C H 0.493851 0.632080 -0.070018 0.068 Uiso 0.5 1 calc GR . P B -1
C33 C 0.3766(2) 0.3869(6) 0.2828(5) 0.0250(16) Uani 0.5 1 d . . P B -1
C34 C 0.4139(2) 0.3359(6) 0.3451(5) 0.0288(17) Uani 0.5 1 d . . P B -1
C35 C 0.4052(3) 0.3006(6) 0.4587(6) 0.041(2) Uani 0.5 1 d . . P B -1
H35 H 0.430486 0.266226 0.501558 0.050 Uiso 0.5 1 calc R . P B -1
C36 C 0.3611(3) 0.3140(7) 0.5105(5) 0.047(2) Uani 0.5 1 d . . P B -1
C37 C 0.3238(3) 0.3581(7) 0.4457(6) 0.041(2) Uani 0.5 1 d . . P B -1
H37 H 0.292824 0.362261 0.479378 0.049 Uiso 0.5 1 calc R . P B -1
C38 C 0.3301(2) 0.3972(6) 0.3314(6) 0.0287(18) Uani 0.5 1 d . . P B -1
C39 C 0.4624(2) 0.3097(6) 0.2929(6) 0.040(2) Uani 0.5 1 d . . P B -1
H39A H 0.460506 0.238259 0.247955 0.060 Uiso 0.5 1 calc GR . P B -1
H39B H 0.486095 0.300658 0.354838 0.060 Uiso 0.5 1 calc GR . P B -1
H39C H 0.472035 0.373305 0.242188 0.060 Uiso 0.5 1 calc GR . P B -1
C40 C 0.3522(3) 0.259(4) 0.6348(5) 0.102(5) Uani 0.5 1 d . . P B -1
H40A H 0.324565 0.207132 0.631530 0.153 Uiso 0.5 1 calc GR . P B -1
H40B H 0.345928 0.320762 0.690762 0.153 Uiso 0.5 1 calc GR . P B -1
H40C H 0.380725 0.215831 0.658606 0.153 Uiso 0.5 1 calc GR . P B -1
C41 C 0.2882(2) 0.4386(7) 0.2628(6) 0.039(2) Uani 0.5 1 d . . P B -1
H41A H 0.274867 0.507978 0.299099 0.058 Uiso 0.5 1 calc GR . P B -1
H41B H 0.263580 0.378323 0.260365 0.058 Uiso 0.5 1 calc GR . P B -1
H41C H 0.298526 0.456863 0.183924 0.058 Uiso 0.5 1 calc GR . P B -1

loop_
_atom_site_aniso_label
_atom_site_aniso_U_11
_atom_site_aniso_U_22
_atom_site_aniso_U_33
_atom_site_aniso_U_23
_atom_site_aniso_U_13
_atom_site_aniso_U_12
P1 0.0199(8) 0.0405(12) 0.0194(9) 0.0021(9) 0.0015(8) 0.0009(8)
C42 0.032(11) 0.025(15) 0.037(14) -0.010(11) 0.011(9) -0.003(10)
C43 0.039(11) 0.040(11) 0.039(12) 0.001(5) -0.001(5) -0.001(5)
C44 0.048(7) 0.046(9) 0.042(7) 0.004(5) 0.005(5) -0.001(5)
C45 0.035(9) 0.035(9) 0.037(8) 0.002(5) 0.000(5) 0.000(5)
C46 0.036(8) 0.038(9) 0.035(9) 0.000(5) 0.000(5) -0.001(5)
C47 0.069(14) 0.038(14) 0.034(11) 0.013(11) 0.005(10) 0.023(12)
C48 0.063(14) 0.050(14) 0.046(11) 0.018(11) -0.008(10) 0.030(11)
Fe1 0.0151(3) 0.038(2) 0.0131(3) 0.0022(6) -0.0017(3) 0.0014(5)
Si1 0.0141(8) 0.0355(12) 0.0131(8) 0.0014(8) 0.0005(7) -0.0001(8)
C1 0.024(4) 0.035(5) 0.024(4) -0.007(4) -0.019(3) 0.003(4)
C2 0.028(4) 0.040(5) 0.035(4) -0.007(4) -0.006(3) 0.000(4)
C3 0.018(3) 0.019(4) 0.026(4) 0.003(4) -0.008(3) 0.000(4)
C4 0.022(3) 0.031(6) 0.028(4) -0.009(3) -0.011(3) 0.005(3)
C5 0.036(5) 0.041(6) 0.030(5) 0.008(4) -0.012(3) -0.004(3)
C6 0.050(5) 0.089(7) 0.019(4) -0.002(5) -0.013(3) 0.020(5)
C7 0.037(4) 0.063(6) 0.043(5) -0.023(5) -0.009(4) -0.012(4)
C8 0.025(4) 0.065(6) 0.041(5) -0.002(5) 0.007(4) -0.016(4)
C9 0.021(4) 0.051(6) 0.040(5) -0.008(5) -0.005(4) 0.009(4)
C10 0.054(5) 0.057(7) 0.028(5) 0.006(5) -0.019(4) 0.011(5)
C11 0.032(9) 0.025(11) 0.028(9) -0.004(7) -0.005(7) -0.005(8)
C12 0.018(7) 0.04(3) 0.030(9) 0.000(10) 0.006(6) 0.014(9)
C13 0.022(7) 0.038(11) 0.039(13) 0.002(9) 0.003(8) -0.006(6)
C14 0.013(6) 0.028(8) 0.057(9) -0.009(7) 0.007(6) 0.004(6)
C15 0.020(5) 0.013(6) 0.022(6) 0.001(4) 0.000(4) -0.001(4)
C16 0.036(7) 0.024(8) 0.029(8) -0.004(6) 0.004(6) -0.002(6)
C17 0.028(5) 0.024(5) 0.032(5) 0.009(4) 0.004(4) 0.001(4)
C18 0.007(3) 0.031(4) 0.019(3) 0.003(3) -0.005(3) 0.000(3)
C19 0.009(3) 0.039(5) 0.015(3) 0.008(4) 0.001(2) 0.003(3)
C20 0.023(4) 0.032(8) 0.010(5) 0.001(5) 0.002(3) -0.004(4)
C21 0.035(4) 0.033(5) 0.018(4) -0.003(3) 0.009(3) 0.005(3)
C22 0.025(3) 0.025(4) 0.027(3) 0.004(3) -0.001(3) 0.004(3)
C23 0.011(3) 0.031(4) 0.020(3) 0.006(3) 0.003(3) 0.003(3)
C24 0.026(4) 0.036(4) 0.003(3) 0.005(3) -0.001(2) -0.006(3)
C25 0.024(2) 0.015(6) 0.016(2) 0.002(4) -0.0024(18) 0.008(4)
C26 0.059(5) 0.052(6) 0.012(4) 0.004(4) -0.010(3) 0.002(5)
C27 0.066(7) 0.034(6) 0.024(5) 0.007(4) 0.007(4) -0.009(5)
C28 0.042(5) 0.072(7) 0.013(4) 0.004(4) 0.002(3) -0.031(5)
C29 0.033(3) 0.04(2) 0.010(2) -0.009(10) -0.004(2) 0.023(15)
C30 0.028(4) 0.039(4) 0.031(4) 0.005(4) -0.005(3) 0.004(3)
C31 0.114(9) 0.044(9) 0.034(7) 0.008(6) 0.005(7) -0.024(6)
C32 0.025(4) 0.078(6) 0.032(4) 0.015(4) -0.002(3) -0.020(4)
C33 0.024(4) 0.034(5) 0.016(3) 0.009(3) 0.002(3) -0.002(3)
C34 0.038(4) 0.025(4) 0.023(4) 0.006(3) 0.001(3) 0.000(3)
C35 0.058(5) 0.039(5) 0.026(4) 0.009(3) -0.004(3) 0.000(4)
C36 0.073(6) 0.049(5) 0.018(4) 0.004(4) 0.011(4) -0.015(5)
C37 0.053(5) 0.037(5) 0.032(4) -0.001(4) 0.022(4) -0.019(4)
C38 0.027(4) 0.026(5) 0.033(4) -0.001(3) 0.012(3) -0.014(3)
C39 0.036(4) 0.045(5) 0.038(4) 0.011(4) -0.003(3) 0.009(3)
C40 0.129(7) 0.159(13) 0.018(3) 0.008(15) 0.019(4) -0.067(17)
C41 0.012(4) 0.061(6) 0.043(5) 0.003(5) 0.006(3) -0.001(4)

loop_
_atom_type_symbol
_atom_type_description
_atom_type_scat_dispersion_real
_atom_type_scat_dispersion_imag
_atom_type_scat_source
C C 0.0033 0.0016 'International Tables Vol C Tables 4.2.6.8 and 6.1.1.4'
H H 0.0000 0.0000 'International Tables Vol C Tables 4.2.6.8 and 6.1.1.4'
Fe Fe 0.3463 0.8444 'International Tables Vol C Tables 4.2.6.8 and 6.1.1.4'
P P 0.1023 0.0942 'International Tables Vol C Tables 4.2.6.8 and 6.1.1.4'
Si Si 0.0817 0.0704 'International Tables Vol C Tables 4.2.6.8 and 6.1.1.4'

loop_
_geom_angle_atom_site_label_1
_geom_angle_atom_site_label_2
_geom_angle_atom_site_label_3
_geom_angle
C43 P1 C42 97.1(13)
C43 P1 C46 103.2(12)
C46 P1 C42 96.8(11)
C11 P1 Fe1 118.1(5)
C11 P1 C12 98.9(9)
C11 P1 C15 99.7(7)
C12 P1 Fe1 112.2(6)
C15 P1 Fe1 122.1(5)
C15 P1 C12 102.3(8)
C44 C43 P1 107(2)
C45 C43 P1 112(2)
C45 C43 C44 110(3)
C47 C46 P1 109.3(16)
C48 C46 P1 115.4(16)
C48 C46 C47 110.9(18)
Si1 Fe1 P1 93.20(7)
C1 Fe1 P1 100.2(3)
C1 Fe1 Si1 163.3(4)
C2 Fe1 P1 100.5(2)
C2 Fe1 Si1 147.7(2)
C2 Fe1 C1 38.7(4)
C3 Fe1 P1 131.4(3)
C3 Fe1 Si1 112.6(3)
C3 Fe1 C1 65.2(4)
C3 Fe1 C2 38.7(3)
C3 Fe1 C4 39.3(3)
C3 Fe1 C5 66.6(4)
C4 Fe1 P1 165.5(3)
C4 Fe1 Si1 101.0(3)
C4 Fe1 C1 66.5(4)
C4 Fe1 C2 65.8(3)
C4 Fe1 C5 41.4(4)
C5 Fe1 P1 130.1(3)
C5 Fe1 Si1 124.9(3)
C5 Fe1 C1 38.4(3)
C5 Fe1 C2 65.3(4)
C18 Si1 Fe1 140.30(18)
C2 C1 Fe1 70.0(5)
C2 C1 C6 128.3(11)
C5 C1 Fe1 69.8(8)
C5 C1 C2 108.8(9)
C5 C1 C6 121.9(11)
C6 C1 Fe1 134.8(7)
C1 C2 Fe1 71.3(6)
C1 C2 C7 127.9(8)
C3 C2 Fe1 69.5(6)
C3 C2 C1 108.7(9)
C3 C2 C7 122.8(8)
C7 C2 Fe1 132.4(5)
C2 C3 Fe1 71.8(6)
C2 C3 C4 109.9(10)
C2 C3 C8 127.0(9)
C4 C3 Fe1 70.9(9)
C4 C3 C8 122.7(11)
C8 C3 Fe1 129.6(7)
C3 C4 Fe1 69.8(8)
C3 C4 C5 105.4(9)
C3 C4 C9 130.4(11)
C5 C4 Fe1 69.6(6)
C5 C4 C9 124.1(9)
C9 C4 Fe1 128.5(7)
C1 C5 Fe1 71.8(8)
C1 C5 C4 107.2(8)
C1 C5 C10 127.3(11)
C4 C5 Fe1 69.1(6)
C4 C5 C10 125.5(9)
C10 C5 Fe1 124.0(7)
C13 C12 P1 111.8(12)
C13 C12 C14 110.1(12)
C14 C12 P1 114.5(13)
C16 C15 P1 115.2(12)
C16 C15 C17 112.3(11)
C17 C15 P1 108.9(10)
C19 C18 Si1 111.6(5)
C23 C18 Si1 128.7(5)
C23 C18 C19 119.2(6)
C18 C19 C24 120.9(6)
C20 C19 C18 120.2(7)
C20 C19 C24 118.9(6)
C19 C20 C21 120.4(7)
C20 C21 C22 119.9(7)
C21 C22 C23 120.6(6)
C18 C23 C22 119.6(5)
C18 C23 C33 124.5(6)
C22 C23 C33 115.9(6)
C25 C24 C19 116.3(9)
C29 C24 C19 115(3)
C29 C24 C25 128(3)
C24 C25 C26 113.1(10)
C24 C25 C30 129.9(15)
C30 C25 C26 117.0(9)
C27 C26 C25 122.3(7)
C26 C27 C28 119.0(8)
C26 C27 C31 119.5(9)
C28 C27 C31 121.5(9)
C27 C28 C29 120.6(7)
C24 C29 C28 116(3)
C24 C29 C32 129(5)
C32 C29 C28 115(3)
C34 C33 C23 120.0(5)
C34 C33 C38 120.8(6)
C38 C33 C23 119.2(6)
C33 C34 C35 118.7(6)
C33 C34 C39 123.0(5)
C35 C34 C39 118.2(6)
C36 C35 C34 122.1(7)
C35 C36 C37 118.6(6)
C35 C36 C40 119.1(10)
C37 C36 C40 121.5(8)
C36 C37 C38 122.5(7)
C33 C38 C41 122.2(6)
C37 C38 C33 117.2(6)
C37 C38 C41 120.4(6)

loop_
_geom_bond_atom_site_label_1
_geom_bond_atom_site_label_2
_geom_bond_distance
P1 C42 1.90(2)
P1 C43 1.86(4)
P1 C46 1.89(3)
P1 Fe1 2.220(2)
P1 C11 1.809(16)
P1 C12 1.902(18)
P1 C15 1.854(15)
C43 C44 1.53(3)
C43 C45 1.50(4)
C46 C47 1.58(3)
C46 C48 1.55(3)
Fe1 Si1 2.150(2)
Fe1 C1 2.105(11)
Fe1 C2 2.088(7)
Fe1 C3 2.059(12)
Fe1 C4 2.074(12)
Fe1 C5 2.080(11)
Si1 C18 1.951(6)
C1 C2 1.389(13)
C1 C5 1.378(12)
C1 C6 1.516(12)
C2 C3 1.373(12)
C2 C7 1.516(10)
C3 C4 1.389(12)
C3 C8 1.526(12)
C4 C5 1.467(15)
C4 C9 1.521(12)
C5 C10 1.512(13)
C12 C13 1.48(3)
C12 C14 1.58(2)
C15 C16 1.491(19)
C15 C17 1.53(2)
C18 C19 1.434(8)
C18 C23 1.382(9)
C19 C20 1.375(11)
C19 C24 1.476(9)
C20 C21 1.386(13)
C21 C22 1.391(8)
C22 C23 1.408(8)
C23 C33 1.504(8)
C24 C25 1.358(11)
C24 C29 1.35(3)
C25 C26 1.50(2)
C25 C30 1.454(12)
C26 C27 1.381(10)
C27 C28 1.384(11)
C27 C31 1.534(13)
C28 C29 1.48(7)
C29 C32 1.46(3)
C33 C34 1.397(8)
C33 C38 1.419(8)
C34 C35 1.398(8)
C34 C39 1.512(8)
C35 C36 1.377(9)
C36 C37 1.379(10)
C36 C40 1.591(17)
C37 C38 1.408(9)
C38 C41 1.492(9)
